data_4004010
loop_
_publ_author_name
'Kang, Minjung'
'Kang, Dong Won'
'Choe, Jong Hyeak'
'Kim, Hyojin'
'Kim, Dae Won'
'Park, Hyein'
'Hong, Chang Seop'

_publ_section_title
;
 A Robust Hydrogen-Bonded Metal--Organic Framework with Enhanced Ethane
 Uptake and Selectivity
;
_journal_name_full 'Chemistry of Materials'
_journal_paper_doi 10.1021/acs.chemmater.1c01892
_journal_year 2021
_chemical_formula_moiety 'C12 H10 Co N4 O4'
_chemical_formula_sum 'C12 H10 Co N4 O4'
_chemical_formula_weight 333.17
_space_group_crystal_system orthorhombic
_space_group_IT_number 34
_space_group_name_Hall 'P 2 -2n'
_space_group_name_H-M_alt 'P n n 2'
_atom_sites_solution_hydrogens geom
_atom_sites_solution_primary direct
_atom_sites_solution_secondary difmap
_audit_creation_method SHELXL-2017/1
_cell_angle_alpha 90
_cell_angle_beta 90
_cell_angle_gamma 90
_cell_formula_units_Z 2
_cell_length_a 12.200(2)
_cell_length_b 6.7830(14)
_cell_length_c 10.707(2)
_cell_measurement_reflns_used 24585
_cell_measurement_temperature 293(2)
_cell_measurement_theta_max 34.080
_cell_measurement_theta_min 0.372
_cell_volume 886.0(3)
_computing_cell_refinement 'HKL3000sm (Otwinowski & Minor, 1997)'
_computing_data_collection 'PAL BL2D-SMDC Program (Shin et. al, 2016)'
_computing_data_reduction 'HKL3000sm (Otwinowski & Minor, 1997)'
_computing_molecular_graphics WingX
_computing_publication_material WingX
_computing_structure_refinement 'SHELXL-2017/1 (Sheldrick, 2017)'
_computing_structure_solution 'SHELXT 2018/2 (Sheldrick, 2018)'
_diffrn_ambient_temperature 293(2)
_diffrn_measured_fraction_theta_full 0.998
_diffrn_measured_fraction_theta_max 0.916
_diffrn_measurement_device_type 'Rayonix MX225HS CCD area detector'
_diffrn_measurement_method 'omega scan'
_diffrn_radiation_type synchrotron
_diffrn_radiation_wavelength 0.700
_diffrn_reflns_av_R_equivalents 0.1098
_diffrn_reflns_av_unetI/netI 0.0803
_diffrn_reflns_Laue_measured_fraction_full 0.998
_diffrn_reflns_Laue_measured_fraction_max 0.916
_diffrn_reflns_limit_h_max 20
_diffrn_reflns_limit_h_min -20
_diffrn_reflns_limit_k_max 11
_diffrn_reflns_limit_k_min -11
_diffrn_reflns_limit_l_max 17
_diffrn_reflns_limit_l_min -18
_diffrn_reflns_number 12719
_diffrn_reflns_point_group_measured_fraction_full 0.996
_diffrn_reflns_point_group_measured_fraction_max 0.910
_diffrn_reflns_theta_full 24.835
_diffrn_reflns_theta_max 36.472
_diffrn_reflns_theta_min 2.493
_diffrn_source 'PLSII 2D bending magnet'
_exptl_absorpt_coefficient_mu 0.940
_exptl_absorpt_correction_T_max 1.000
_exptl_absorpt_correction_T_min 0.930
_exptl_absorpt_correction_type empirical
_exptl_absorpt_process_details 'HKL3000sm Scalepack(Otwinowski et.al,2003)'
_exptl_crystal_colour purple
_exptl_crystal_density_diffrn 1.249
_exptl_crystal_description block
_exptl_crystal_F_000 338
_exptl_crystal_size_max 0.034
_exptl_crystal_size_mid 0.027
_exptl_crystal_size_min 0.018
_refine_diff_density_max 1.276
_refine_diff_density_min -2.016
_refine_diff_density_rms 0.108
_refine_ls_abs_structure_details
;
 Flack x determined using 1469 quotients [(I+)-(I-)]/[(I+)+(I-)]
 (Parsons, Flack and Wagner, Acta Cryst. B69 (2013) 249-259).
;
_refine_ls_abs_structure_Flack 0.070(9)
_refine_ls_extinction_method none
_refine_ls_goodness_of_fit_ref 0.729
_refine_ls_hydrogen_treatment constr
_refine_ls_matrix_type full
_refine_ls_number_parameters 96
_refine_ls_number_reflns 4154
_refine_ls_number_restraints 1
_refine_ls_restrained_S_all 0.729
_refine_ls_R_factor_all 0.0625
_refine_ls_R_factor_gt 0.0568
_refine_ls_shift/su_max 0.027
_refine_ls_shift/su_mean 0.003
_refine_ls_structure_factor_coef Fsqd
_refine_ls_weighting_details 'w=1/[\s^2^(Fo^2^)+(0.1969P)^2^+0.1685P] where P=(Fo^2^+2Fc^2^)/3'
_refine_ls_weighting_scheme calc
_refine_ls_wR_factor_gt 0.1798
_refine_ls_wR_factor_ref 0.1895
_reflns_Friedel_coverage 0.909
_reflns_Friedel_fraction_full 0.995
_reflns_Friedel_fraction_max 0.904
_reflns_number_gt 3581
_reflns_number_total 4154
_reflns_threshold_expression 'I > 2\s(I)'
_cod_data_source_file cm1c01892_si_002.cif
_cod_data_source_block Co(IN)2-NH2
_cod_database_code 4004010
_shelx_shelxl_version_number 2017/1
_shelx_space_group_comment
;
The symmetry employed for this shelxl refinement is uniquely defined
by the following loop, which should always be used as a source of
symmetry information in preference to the above space-group names.
They are only intended as comments.
;

loop_
_space_group_symop_operation_xyz
'x, y, z'
'-x, -y, z'
'x+1/2, -y+1/2, z+1/2'
'-x+1/2, y+1/2, z+1/2'

loop_
_atom_site_label
_atom_site_type_symbol
_atom_site_fract_x
_atom_site_fract_y
_atom_site_fract_z
_atom_site_U_iso_or_equiv
_atom_site_adp_type
_atom_site_occupancy
_atom_site_site_symmetry_order
_atom_site_calc_flag
_atom_site_refinement_flags_posn
_atom_site_refinement_flags_adp
_atom_site_refinement_flags_occupancy
_atom_site_disorder_assembly
_atom_site_disorder_group
N2 N 0.7477(3) 0.3926(5) 0.4264(3) 0.0390(8) Uani 1 1 d . . . . .
H2A H 0.797698 0.333988 0.469086 0.047 Uiso 1 1 calc R U . . .
H3B H 0.718473 0.334549 0.363230 0.047 Uiso 1 1 calc R U . . .
C2 C 0.7170(3) 0.8722(5) 0.5832(3) 0.0285(6) Uani 1 1 d . . . . .
H2 H 0.744176 0.944573 0.650192 0.034 Uiso 1 1 calc R U . . .
C3 C 0.7575(2) 0.6840(4) 0.5603(3) 0.0227(4) Uani 1 1 d . . . . .
C4 C 0.7149(3) 0.5762(4) 0.4586(3) 0.0254(5) Uani 1 1 d . . . . .
C5 C 0.6344(2) 0.6712(5) 0.3851(3) 0.0258(5) Uani 1 1 d . . . . .
H5 H 0.605513 0.603377 0.317134 0.031 Uiso 1 1 calc R U . . .
C6 C 0.8453(2) 0.6029(5) 0.6422(3) 0.0233(5) Uani 1 1 d . . . . .
Co1 Co 0.500000 1.000000 0.27944(12) 0.02059(15) Uani 1 2 d S T P . .
O1 O 0.88738(17) 0.7148(4) 0.7258(2) 0.0259(4) Uani 1 1 d . . . . .
N1 N 0.59773(19) 0.8528(4) 0.4078(2) 0.0247(4) Uani 1 1 d . . . . .
C1 C 0.6369(3) 0.9532(6) 0.5076(3) 0.0279(6) Uani 1 1 d . . . . .
H1 H 0.609671 1.078083 0.525487 0.033 Uiso 1 1 calc R U . . .
O2 O 0.8800(2) 0.4295(4) 0.6286(2) 0.0289(5) Uani 1 1 d . . . . .

loop_
_atom_site_aniso_label
_atom_site_aniso_U_11
_atom_site_aniso_U_22
_atom_site_aniso_U_33
_atom_site_aniso_U_23
_atom_site_aniso_U_13
_atom_site_aniso_U_12
N2 0.0469(18) 0.0329(12) 0.0373(15) -0.0156(12) -0.0198(14) 0.0102(13)
C2 0.0277(12) 0.0301(12) 0.0275(12) -0.0100(11) -0.0112(11) 0.0061(10)
C3 0.0185(9) 0.0282(11) 0.0215(10) -0.0041(9) -0.0069(8) 0.0037(8)
C4 0.0228(11) 0.0302(14) 0.0233(11) -0.0054(10) -0.0075(9) 0.0023(9)
C5 0.0226(11) 0.0318(12) 0.0231(10) -0.0047(10) -0.0083(9) 0.0009(9)
C6 0.0202(10) 0.0311(11) 0.0186(9) -0.0024(9) -0.0023(9) 0.0032(9)
Co1 0.0143(2) 0.0287(3) 0.0189(2) 0.000 0.000 0.00010(14)
O1 0.0219(8) 0.0323(9) 0.0235(9) -0.0061(8) -0.0057(7) 0.0025(7)
N1 0.0181(8) 0.0326(11) 0.0235(10) -0.0015(9) -0.0064(8) 0.0028(8)
C1 0.0260(13) 0.0338(12) 0.0238(12) -0.0068(12) -0.0096(10) 0.0108(12)
O2 0.0279(11) 0.0321(12) 0.0268(10) -0.0066(9) -0.0087(9) 0.0074(9)

loop_
_atom_type_symbol
_atom_type_description
_atom_type_scat_dispersion_real
_atom_type_scat_dispersion_imag
_atom_type_scat_source
C C 0.0033 0.0016 'International Tables Vol C Tables 4.2.6.8 and 6.1.1.4'
H H 0.0000 0.0000 'International Tables Vol C Tables 4.2.6.8 and 6.1.1.4'
N N 0.0064 0.0033 'International Tables Vol C Tables 4.2.6.8 and 6.1.1.4'
O O 0.0110 0.0060 'International Tables Vol C Tables 4.2.6.8 and 6.1.1.4'
Co Co 0.3496 0.9547 'International Tables Vol C Tables 4.2.6.8 and 6.1.1.4'

loop_
_geom_angle_atom_site_label_1
_geom_angle_atom_site_label_2
_geom_angle_atom_site_label_3
_geom_angle
_geom_angle_site_symmetry_1
_geom_angle_site_symmetry_3
_geom_angle_publ_flag
C1 C2 C3 120.8(3) . . ?
C2 C3 C4 118.8(2) . . ?
C2 C3 C6 119.4(2) . . ?
C4 C3 C6 121.9(2) . . ?
N2 C4 C3 124.4(3) . . ?
N2 C4 C5 118.9(2) . . ?
C3 C4 C5 116.7(2) . . ?
N1 C5 C4 123.5(2) . . ?
O2 C6 O1 120.0(3) . . ?
O2 C6 C3 121.3(2) . . ?
O1 C6 C3 118.7(3) . . ?
O2 C6 Co1 63.35(17) . 3_565 ?
O1 C6 Co1 56.64(15) . 3_565 ?
C3 C6 Co1 174.4(2) . 3_565 ?
N1 Co1 N1 97.05(15) . 2_675 ?
N1 Co1 O1 103.01(10) . 3_464 ?
N1 Co1 O1 98.07(10) 2_675 3_464 ?
N1 Co1 O1 98.07(10) . 4_654 ?
N1 Co1 O1 103.01(10) 2_675 4_654 ?
O1 Co1 O1 147.97(14) 3_464 4_654 ?
N1 Co1 O2 163.58(10) . 3_464 ?
N1 Co1 O2 89.97(11) 2_675 3_464 ?
O1 Co1 O2 61.15(9) 3_464 3_464 ?
O1 Co1 O2 94.77(10) 4_654 3_464 ?
N1 Co1 O2 89.97(11) . 4_654 ?
N1 Co1 O2 163.58(10) 2_675 4_654 ?
O1 Co1 O2 94.77(10) 3_464 4_654 ?
O1 Co1 O2 61.15(9) 4_654 4_654 ?
O2 Co1 O2 87.28(16) 3_464 4_654 ?
N1 Co1 C6 133.71(10) . 3_464 ?
N1 Co1 C6 95.17(10) 2_675 3_464 ?
O1 Co1 C6 30.90(9) 3_464 3_464 ?
O1 Co1 C6 122.19(11) 4_654 3_464 ?
O2 Co1 C6 30.27(10) 3_464 3_464 ?
O2 Co1 C6 90.59(10) 4_654 3_464 ?
N1 Co1 C6 95.17(10) . 4_654 ?
N1 Co1 C6 133.71(11) 2_675 4_654 ?
O1 Co1 C6 122.19(11) 3_464 4_654 ?
O1 Co1 C6 30.90(9) 4_654 4_654 ?
O2 Co1 C6 90.59(10) 3_464 4_654 ?
O2 Co1 C6 30.27(10) 4_654 4_654 ?
C6 Co1 C6 107.73(14) 3_464 4_654 ?
C6 O1 Co1 92.46(18) . 3_565 ?
C5 N1 C1 119.4(2) . . ?
C5 N1 Co1 121.07(18) . . ?
C1 N1 Co1 118.9(2) . . ?
N1 C1 C2 120.8(3) . . ?
C6 O2 Co1 86.38(18) . 3_565 ?

loop_
_geom_bond_atom_site_label_1
_geom_bond_atom_site_label_2
_geom_bond_distance
_geom_bond_site_symmetry_2
_geom_bond_publ_flag
N2 C4 1.352(4) . ?
C2 C1 1.382(4) . ?
C2 C3 1.391(4) . ?
C3 C4 1.410(4) . ?
C3 C6 1.490(4) . ?
C4 C5 1.414(4) . ?
C5 N1 1.333(4) . ?
C6 O2 1.258(4) . ?
C6 O1 1.281(4) . ?
C6 Co1 2.492(3) 3_565 ?
Co1 N1 2.076(3) . ?
Co1 N1 2.076(3) 2_675 ?
Co1 O1 2.083(2) 3_464 ?
Co1 O1 2.083(2) 4_654 ?
Co1 O2 2.232(3) 3_464 ?
Co1 O2 2.232(3) 4_654 ?
N1 C1 1.354(4) . ?
